data_4002181
loop_
_publ_author_name
'Lai, Wei-Han'
'Haynes, Alyssa S.'
'Frazer, Laszlo'
'Chang, Yu-Ming'
'Liu, Te-Kun'
'Lin, Jyun-Fan'
'Liang, I-Chu'
'Sheu, Hwo-Shuenn'
'Ketterson, John B.'
'Kanatzidis, Mercouri G.'
'Hsu, Kuei-Fang'

_publ_section_title
;
 Second Harmonic Generation Response Optimized at Various Optical
 Wavelength Ranges through a Series of Cubic Chalcogenides
 Ba6Ag2.67+4\dSn4.33&#x2212;\dS16--xSex
;
_journal_issue 4
_journal_name_full 'Chemistry of Materials'
_journal_page_first 1316
_journal_paper_doi 10.1021/cm504348z
_journal_volume 27
_journal_year 2015
_chemical_formula_moiety Ba6Ag3.7Sn4Se16
_chemical_formula_sum 'Ag0.31 Ba0.5 Se1.33 Sn0.33'
_chemical_formula_weight 247.0
_space_group_IT_number 220
_symmetry_cell_setting cubic
_symmetry_space_group_name_Hall 'I -4bd 2c 3'
_symmetry_space_group_name_H-M 'I -4 3 d'
_atom_sites_solution_primary direct
_atom_sites_solution_secondary difmap
_audit_creation_method SHELXL-97
_cell_angle_alpha 90.00
_cell_angle_beta 90.00
_cell_angle_gamma 90.00
_cell_formula_units_Z 48
_cell_length_a 15.2983(3)
_cell_length_b 15.2983(3)
_cell_length_c 15.2983(3)
_cell_measurement_reflns_used 3802
_cell_measurement_temperature 296(2)
_cell_measurement_theta_max 27.661
_cell_measurement_theta_min 3.26
_cell_volume 3580.38(12)
_computing_cell_refinement 'Bruker APEX2'
_computing_data_collection 'Bruker APEX2'
_computing_data_reduction 'Bruker APEX2'
_computing_structure_refinement 'SHELXL-97 (Sheldrick, 1997)'
_computing_structure_solution 'SHELXS-97 (Sheldrick, 1990)'
_diffrn_ambient_temperature 296(2)
_diffrn_measured_fraction_theta_full 0.998
_diffrn_measured_fraction_theta_max 0.998
_diffrn_radiation_monochromator graphite
_diffrn_radiation_source 'fine-focus sealed tube'
_diffrn_radiation_type MoK\a
_diffrn_radiation_wavelength 0.71073
_diffrn_reflns_av_R_equivalents 0.0511
_diffrn_reflns_av_sigmaI/netI 0.0192
_diffrn_reflns_limit_h_max 19
_diffrn_reflns_limit_h_min -20
_diffrn_reflns_limit_k_max 20
_diffrn_reflns_limit_k_min -17
_diffrn_reflns_limit_l_max 19
_diffrn_reflns_limit_l_min -20
_diffrn_reflns_number 12943
_diffrn_reflns_theta_full 28.28
_diffrn_reflns_theta_max 28.28
_diffrn_reflns_theta_min 3.26
_exptl_absorpt_coefficient_mu 27.464
_exptl_absorpt_correction_T_max 0.7457
_exptl_absorpt_correction_T_min 0.5307
_exptl_absorpt_correction_type multi-scan
_exptl_absorpt_process_details SADABS
_exptl_crystal_colour red
_exptl_crystal_density_diffrn 5.499
_exptl_crystal_density_method 'not measured'
_exptl_crystal_description chunk
_exptl_crystal_F_000 5020
_exptl_crystal_size_max 0.20
_exptl_crystal_size_mid 0.18
_exptl_crystal_size_min 0.18
_refine_diff_density_max 1.182
_refine_diff_density_min -1.604
_refine_diff_density_rms 0.191
_refine_ls_abs_structure_details 'Flack H D (1983), Acta Cryst. A39, 876-881'
_refine_ls_abs_structure_Flack 0.02(3)
_refine_ls_extinction_coef 0.000127(18)
_refine_ls_extinction_expression Fc^*^=kFc[1+0.001xFc^2^\l^3^/sin(2\q)]^-1/4^
_refine_ls_extinction_method SHELXL
_refine_ls_goodness_of_fit_ref 1.046
_refine_ls_matrix_type full
_refine_ls_number_parameters 33
_refine_ls_number_reflns 747
_refine_ls_number_restraints 0
_refine_ls_restrained_S_all 1.046
_refine_ls_R_factor_all 0.0276
_refine_ls_R_factor_gt 0.0266
_refine_ls_shift/su_max 0.000
_refine_ls_shift/su_mean 0.000
_refine_ls_structure_factor_coef Fsqd
_refine_ls_weighting_details 'calc w=1/[\s^2^(Fo^2^)+(0.0350P)^2^+82.6877P] where P=(Fo^2^+2Fc^2^)/3'
_refine_ls_weighting_scheme calc
_refine_ls_wR_factor_gt 0.0664
_refine_ls_wR_factor_ref 0.0672
_reflns_number_gt 726
_reflns_number_total 747
_reflns_threshold_expression >2sigma(I)
_cod_data_source_file cm504348z_si_002.cif
_cod_data_source_block compound3
_cod_depositor_comments 'Adding full bibliography for 4002177--4002181.cif.'
_cod_original_sg_symbol_H-M I-43d
_cod_original_formula_sum 'Ag0.31 Ba0.50 Se1.33 Sn0.33'
_cod_database_code 4002181

loop_
_symmetry_equiv_pos_as_xyz
'x, y, z'
'-x+1/2, -y, z+1/2'
'-x, y+1/2, -z+1/2'
'x+1/2, -y+1/2, -z'
'z, x, y'
'z+1/2, -x+1/2, -y'
'-z+1/2, -x, y+1/2'
'-z, x+1/2, -y+1/2'
'y, z, x'
'-y, z+1/2, -x+1/2'
'y+1/2, -z+1/2, -x'
'-y+1/2, -z, x+1/2'
'y+1/4, x+1/4, z+1/4'
'-y+1/4, -x+3/4, z+3/4'
'y+3/4, -x+1/4, -z+3/4'
'-y+3/4, x+3/4, -z+1/4'
'x+1/4, z+1/4, y+1/4'
'-x+3/4, z+3/4, -y+1/4'
'-x+1/4, -z+3/4, y+3/4'
'x+3/4, -z+1/4, -y+3/4'
'z+1/4, y+1/4, x+1/4'
'z+3/4, -y+1/4, -x+3/4'
'-z+3/4, y+3/4, -x+1/4'
'-z+1/4, -y+3/4, x+3/4'
'x+1/2, y+1/2, z+1/2'
'-x+1, -y+1/2, z+1'
'-x+1/2, y+1, -z+1'
'x+1, -y+1, -z+1/2'
'z+1/2, x+1/2, y+1/2'
'z+1, -x+1, -y+1/2'
'-z+1, -x+1/2, y+1'
'-z+1/2, x+1, -y+1'
'y+1/2, z+1/2, x+1/2'
'-y+1/2, z+1, -x+1'
'y+1, -z+1, -x+1/2'
'-y+1, -z+1/2, x+1'
'y+3/4, x+3/4, z+3/4'
'-y+3/4, -x+5/4, z+5/4'
'y+5/4, -x+3/4, -z+5/4'
'-y+5/4, x+5/4, -z+3/4'
'x+3/4, z+3/4, y+3/4'
'-x+5/4, z+5/4, -y+3/4'
'-x+3/4, -z+5/4, y+5/4'
'x+5/4, -z+3/4, -y+5/4'
'z+3/4, y+3/4, x+3/4'
'z+5/4, -y+3/4, -x+5/4'
'-z+5/4, y+5/4, -x+3/4'
'-z+3/4, -y+5/4, x+5/4'

loop_
_atom_site_label
_atom_site_type_symbol
_atom_site_fract_x
_atom_site_fract_y
_atom_site_fract_z
_atom_site_U_iso_or_equiv
_atom_site_adp_type
_atom_site_occupancy
_atom_site_symmetry_multiplicity
_atom_site_calc_flag
_atom_site_refinement_flags
Ba1 Ba 0.0000 0.7500 0.48286(6) 0.0263(2) Uani 1 2 d S
Sn1 Sn 0.01834(4) 0.48166(4) 0.51834(4) 0.0142(2) Uani 1 3 d S
Ag1 Ag 0.2500 0.6250 0.5000 0.0518(13) Uani 0.762(9) 4 d SP
Ag1A Ag 0.2500 0.690(2) 0.5000 0.0518(15) Uani 0.107(4) 2 d SP
Ag1B Ag 0.2500 0.7581(12) 0.5000 0.0518(15) Uani 0.133(5) 2 d SP
Se1 Se 0.11233(6) 0.38767(6) 0.61233(6) 0.0340(4) Uani 1 3 d S
Se2 Se 0.10905(6) 0.56954(5) 0.41170(5) 0.0175(2) Uani 1 1 d .

loop_
_atom_site_aniso_label
_atom_site_aniso_U_11
_atom_site_aniso_U_22
_atom_site_aniso_U_33
_atom_site_aniso_U_23
_atom_site_aniso_U_13
_atom_site_aniso_U_12
Ba1 0.0366(5) 0.0140(4) 0.0284(4) 0.000 0.000 -0.0010(3)
Sn1 0.0142(2) 0.0142(2) 0.0142(2) 0.00012(18) -0.00012(18) 0.00012(18)
Ag1 0.0267(8) 0.102(4) 0.0267(8) 0.000 0.000 0.000
Ag1A 0.027(2) 0.1022(8) 0.027(2) 0.000 0.000 0.000
Ag1B 0.027(2) 0.1022(8) 0.027(2) 0.000 0.000 0.000
Se1 0.0340(4) 0.0340(4) 0.0340(4) 0.0103(4) -0.0103(4) 0.0103(4)
Se2 0.0171(4) 0.0196(4) 0.0159(4) 0.0002(3) 0.0015(3) -0.0027(3)

loop_
_atom_type_symbol
_atom_type_description
_atom_type_scat_dispersion_real
_atom_type_scat_dispersion_imag
_atom_type_scat_source
Se Se -0.0929 2.2259 'International Tables Vol C Tables 4.2.6.8 and 6.1.1.4'
Ag Ag -0.8971 1.1015 'International Tables Vol C Tables 4.2.6.8 and 6.1.1.4'
Sn Sn -0.6537 1.4246 'International Tables Vol C Tables 4.2.6.8 and 6.1.1.4'
Ba Ba -0.3244 2.2819 'International Tables Vol C Tables 4.2.6.8 and 6.1.1.4'

loop_
_geom_angle_atom_site_label_1
_geom_angle_atom_site_label_2
_geom_angle_atom_site_label_3
_geom_angle
_geom_angle_site_symmetry_1
_geom_angle_site_symmetry_3
Se1 Ba1 Se1 111.70(3) 14_554 37_454
Se1 Ba1 Se2 157.45(3) 14_554 33_455
Se1 Ba1 Se2 74.37(3) 37_454 33_455
Se1 Ba1 Se2 74.37(3) 14_554 12_565
Se1 Ba1 Se2 157.45(3) 37_454 12_565
Se2 Ba1 Se2 108.73(4) 33_455 12_565
Se1 Ba1 Se2 73.17(3) 14_554 .
Se1 Ba1 Se2 86.02(3) 37_454 .
Se2 Ba1 Se2 129.38(2) 33_455 .
Se2 Ba1 Se2 74.82(3) 12_565 .
Se1 Ba1 Se2 86.02(3) 14_554 26_464
Se1 Ba1 Se2 73.17(3) 37_454 26_464
Se2 Ba1 Se2 74.82(3) 33_455 26_464
Se2 Ba1 Se2 129.38(2) 12_565 26_464
Se2 Ba1 Se2 142.70(4) . 26_464
Se1 Ba1 Ag1B 55.850(17) 14_554 29_454
Se1 Ba1 Ag1B 55.850(17) 37_454 29_454
Se2 Ba1 Ag1B 125.637(19) 33_455 29_454
Se2 Ba1 Ag1B 125.637(19) 12_565 29_454
Se2 Ba1 Ag1B 71.351(19) . 29_454
Se2 Ba1 Ag1B 71.351(19) 26_464 29_454
Se1 Ba1 Se2 131.27(3) 14_554 22_465
Se1 Ba1 Se2 95.202(15) 37_454 22_465
Se2 Ba1 Se2 67.087(15) 33_455 22_465
Se2 Ba1 Se2 67.087(15) 12_565 22_465
Se2 Ba1 Se2 68.92(2) . 22_465
Se2 Ba1 Se2 141.90(3) 26_464 22_465
Ag1B Ba1 Se2 131.929(18) 29_454 22_465
Se1 Ba1 Se2 95.202(15) 14_554 47_445
Se1 Ba1 Se2 131.27(3) 37_454 47_445
Se2 Ba1 Se2 67.087(15) 33_455 47_445
Se2 Ba1 Se2 67.087(15) 12_565 47_445
Se2 Ba1 Se2 141.90(3) . 47_445
Se2 Ba1 Se2 68.92(2) 26_464 47_445
Ag1B Ba1 Se2 131.929(17) 29_454 47_445
Se2 Ba1 Se2 96.14(3) 22_465 47_445
Se1 Ba1 Ag1B 134.00(19) 14_554 .
Se1 Ba1 Ag1B 51.84(17) 37_454 .
Se2 Ba1 Ag1B 67.4(2) 33_455 .
Se2 Ba1 Ag1B 107.7(2) 12_565 .
Se2 Ba1 Ag1B 63.9(3) . .
Se2 Ba1 Ag1B 119.0(3) 26_464 .
Ag1B Ba1 Ag1B 93.921(13) 29_454 .
Se2 Ba1 Ag1B 44.14(13) 22_465 .
Se2 Ba1 Ag1B 128.78(11) 47_445 .
Se1 Ba1 Ag1B 51.84(18) 14_554 26_464
Se1 Ba1 Ag1B 134.00(19) 37_454 26_464
Se2 Ba1 Ag1B 107.7(2) 33_455 26_464
Se2 Ba1 Ag1B 67.4(2) 12_565 26_464
Se2 Ba1 Ag1B 119.0(3) . 26_464
Se2 Ba1 Ag1B 63.9(3) 26_464 26_464
Ag1B Ba1 Ag1B 93.921(13) 29_454 26_464
Se2 Ba1 Ag1B 128.78(11) 22_465 26_464
Se2 Ba1 Ag1B 44.14(13) 47_445 26_464
Ag1B Ba1 Ag1B 172.16(3) . 26_464
Se1 Ba1 Ag1A 122.5(3) 14_554 .
Se1 Ba1 Ag1A 62.4(3) 37_454 .
Se2 Ba1 Ag1A 79.8(4) 33_455 .
Se2 Ba1 Ag1A 95.7(4) 12_565 .
Se2 Ba1 Ag1A 50.0(4) . .
Se2 Ba1 Ag1A 133.3(4) 26_464 .
Ag1B Ba1 Ag1A 93.815(14) 29_454 .
Se2 Ba1 Ag1A 39.11(8) 22_465 .
Se2 Ba1 Ag1A 133.40(9) 47_445 .
Ag1B Ba1 Ag1A 15.3(4) . .
Ag1B Ba1 Ag1A 162.8(3) 26_464 .
Se1 Sn1 Se2 111.26(3) . 6_456
Se1 Sn1 Se2 111.26(3) . 12_565
Se2 Sn1 Se2 107.63(3) 6_456 12_565
Se1 Sn1 Se2 111.26(3) . .
Se2 Sn1 Se2 107.63(3) 6_456 .
Se2 Sn1 Se2 107.63(3) 12_565 .
Se1 Sn1 Ag1B 59.7(2) . 41_444
Se2 Sn1 Ag1B 51.63(19) 6_456 41_444
Se2 Sn1 Ag1B 128.7(2) 12_565 41_444
Se2 Sn1 Ag1B 123.0(2) . 41_444
Se1 Sn1 Ag1B 59.7(2) . 13_455
Se2 Sn1 Ag1B 123.0(2) 6_456 13_455
Se2 Sn1 Ag1B 51.63(19) 12_565 13_455
Se2 Sn1 Ag1B 128.7(2) . 13_455
Ag1B Sn1 Ag1B 96.8(3) 41_444 13_455
Se1 Sn1 Ag1B 59.7(2) . 22_465
Se2 Sn1 Ag1B 128.7(2) 6_456 22_465
Se2 Sn1 Ag1B 123.0(2) 12_565 22_465
Se2 Sn1 Ag1B 51.63(19) . 22_465
Ag1B Sn1 Ag1B 96.8(3) 41_444 22_465
Ag1B Sn1 Ag1B 96.8(3) 13_455 22_465
Se1 Sn1 Ag1A 71.5(3) . 41_444
Se2 Sn1 Ag1A 42.6(2) 6_456 41_444
Se2 Sn1 Ag1A 138.1(2) 12_565 41_444
Se2 Sn1 Ag1A 109.7(4) . 41_444
Ag1B Sn1 Ag1A 16.1(4) 41_444 41_444
Ag1B Sn1 Ag1A 112.9(4) 13_455 41_444
Ag1B Sn1 Ag1A 95.2(3) 22_465 41_444
Se1 Sn1 Ag1A 71.5(3) . 22_465
Se2 Sn1 Ag1A 138.1(2) 6_456 22_465
Se2 Sn1 Ag1A 109.7(4) 12_565 22_465
Se2 Sn1 Ag1A 42.6(2) . 22_465
Ag1B Sn1 Ag1A 112.9(4) 41_444 22_465
Ag1B Sn1 Ag1A 95.2(3) 13_455 22_465
Ag1B Sn1 Ag1A 16.1(4) 22_465 22_465
Ag1A Sn1 Ag1A 110.4(3) 41_444 22_465
Se1 Sn1 Ag1A 71.5(3) . 13_455
Se2 Sn1 Ag1A 109.7(4) 6_456 13_455
Se2 Sn1 Ag1A 42.6(2) 12_565 13_455
Se2 Sn1 Ag1A 138.1(2) . 13_455
Ag1B Sn1 Ag1A 95.2(3) 41_444 13_455
Ag1B Sn1 Ag1A 16.1(4) 13_455 13_455
Ag1B Sn1 Ag1A 112.9(4) 22_465 13_455
Ag1A Sn1 Ag1A 110.4(3) 41_444 13_455
Ag1A Sn1 Ag1A 110.4(3) 22_465 13_455
Ag1A Ag1 Ag1A 180.000(7) 22_465 .
Ag1A Ag1 Ag1B 0.000(6) 22_465 22_465
Ag1A Ag1 Ag1B 180.000(7) . 22_465
Ag1A Ag1 Ag1B 180.000(6) 22_465 .
Ag1A Ag1 Ag1B 0.000(7) . .
Ag1B Ag1 Ag1B 180.000(2) 22_465 .
Ag1A Ag1 Se2 71.561(18) 22_465 .
Ag1A Ag1 Se2 108.439(18) . .
Ag1B Ag1 Se2 71.561(17) 22_465 .
Ag1B Ag1 Se2 108.439(17) . .
Ag1A Ag1 Se2 71.561(19) 22_465 27_545
Ag1A Ag1 Se2 108.439(18) . 27_545
Ag1B Ag1 Se2 71.561(17) 22_465 27_545
Ag1B Ag1 Se2 108.439(17) . 27_545
Se2 Ag1 Se2 143.12(3) . 27_545
Ag1A Ag1 Se2 108.439(18) 22_465 22_465
Ag1A Ag1 Se2 71.561(18) . 22_465
Ag1B Ag1 Se2 108.439(17) 22_465 22_465
Ag1B Ag1 Se2 71.561(17) . 22_465
Se2 Ag1 Se2 95.742(11) . 22_465
Se2 Ag1 Se2 95.742(10) 27_545 22_465
Ag1A Ag1 Se2 108.439(18) 22_465 48_554
Ag1A Ag1 Se2 71.561(18) . 48_554
Ag1B Ag1 Se2 108.439(17) 22_465 48_554
Ag1B Ag1 Se2 71.561(17) . 48_554
Se2 Ag1 Se2 95.742(10) . 48_554
Se2 Ag1 Se2 95.742(11) 27_545 48_554
Se2 Ag1 Se2 143.12(3) 22_465 48_554
Ag1A Ag1 Ba1 116.511(7) 22_465 27_545
Ag1A Ag1 Ba1 63.489(7) . 27_545
Ag1B Ag1 Ba1 116.511(2) 22_465 27_545
Ag1B Ag1 Ba1 63.489(2) . 27_545
Se2 Ag1 Ba1 152.84(2) . 27_545
Se2 Ag1 Ba1 52.601(19) 27_545 27_545
Se2 Ag1 Ba1 105.02(2) 22_465 27_545
Se2 Ag1 Ba1 57.21(2) 48_554 27_545
Ag1A Ag1 Ba1 63.5 22_465 23_545
Ag1A Ag1 Ba1 116.511(1) . 23_545
Ag1B Ag1 Ba1 63.5 22_465 23_545
Ag1B Ag1 Ba1 116.511(1) . 23_545
Se2 Ag1 Ba1 57.21(2) . 23_545
Se2 Ag1 Ba1 105.02(2) 27_545 23_545
Se2 Ag1 Ba1 152.84(2) 22_465 23_545
Se2 Ag1 Ba1 52.601(19) 48_554 23_545
Ba1 Ag1 Ba1 101.5 27_545 23_545
Ag1 Ag1A Ag1B 180.000(8) . .
Ag1 Ag1A Ag1A 0.000(4) . 22_465
Ag1B Ag1A Ag1A 180.000(13) . 22_465
Ag1 Ag1A Se2 86.7(7) . 22_465
Ag1B Ag1A Se2 93.3(7) . 22_465
Ag1A Ag1A Se2 86.7(7) 22_465 22_465
Ag1 Ag1A Se2 86.7(7) . 48_554
Ag1B Ag1A Se2 93.3(7) . 48_554
Ag1A Ag1A Se2 86.7(7) 22_465 48_554
Se2 Ag1A Se2 173.4(14) 22_465 48_554
Ag1 Ag1A Ag1B 0.000(3) . 22_465
Ag1B Ag1A Ag1B 180.000(10) . 22_465
Ag1A Ag1A Ag1B 0.000(3) 22_465 22_465
Se2 Ag1A Ag1B 86.7(7) 22_465 22_465
Se2 Ag1A Ag1B 86.7(7) 48_554 22_465
Ag1 Ag1A Se2 54.1(5) . .
Ag1B Ag1A Se2 125.9(5) . .
Ag1A Ag1A Se2 54.1(5) 22_465 .
Se2 Ag1A Se2 88.1(4) 22_465 .
Se2 Ag1A Se2 88.1(4) 48_554 .
Ag1B Ag1A Se2 54.1(5) 22_465 .
Ag1 Ag1A Se2 54.1(5) . 27_545
Ag1B Ag1A Se2 125.9(5) . 27_545
Ag1A Ag1A Se2 54.1(5) 22_465 27_545
Se2 Ag1A Se2 88.1(4) 22_465 27_545
Se2 Ag1A Se2 88.1(4) 48_554 27_545
Ag1B Ag1A Se2 54.1(5) 22_465 27_545
Se2 Ag1A Se2 108.1(9) . 27_545
Ag1 Ag1A Sn1 108.6(4) . 16_556
Ag1B Ag1A Sn1 71.4(4) . 16_556
Ag1A Ag1A Sn1 108.6(4) 22_465 16_556
Se2 Ag1A Sn1 42.16(17) 22_465 16_556
Se2 Ag1A Sn1 141.1(5) 48_554 16_556
Ag1B Ag1A Sn1 108.6(4) 22_465 16_556
Se2 Ag1A Sn1 130.1(3) . 16_556
Se2 Ag1A Sn1 74.33(5) 27_545 16_556
Ag1 Ag1A Sn1 108.6(4) . 37_454
Ag1B Ag1A Sn1 71.4(4) . 37_454
Ag1A Ag1A Sn1 108.6(4) 22_465 37_454
Se2 Ag1A Sn1 141.1(5) 22_465 37_454
Se2 Ag1A Sn1 42.16(17) 48_554 37_454
Ag1B Ag1A Sn1 108.6(4) 22_465 37_454
Se2 Ag1A Sn1 74.33(5) . 37_454
Se2 Ag1A Sn1 130.1(3) 27_545 37_454
Sn1 Ag1A Sn1 142.8(9) 16_556 37_454
Ag1A Ag1B Ag1 0.000(7) . .
Ag1A Ag1B Se2 65.0(3) . 22_465
Ag1 Ag1B Se2 65.0(3) . 22_465
Ag1A Ag1B Se2 65.0(3) . 48_554
Ag1 Ag1B Se2 65.0(3) . 48_554
Se2 Ag1B Se2 130.0(7) 22_465 48_554
Ag1A Ag1B Ag1A 0.000(12) . 22_465
Ag1 Ag1B Ag1A 0.000(1) . 22_465
Se2 Ag1B Ag1A 65.0(3) 22_465 22_465
Se2 Ag1B Ag1A 65.0(3) 48_554 22_465
Ag1A Ag1B Se1 120.4(3) . 16_556
Ag1 Ag1B Se1 120.4(3) . 16_556
Se2 Ag1B Se1 87.89(6) 22_465 16_556
Se2 Ag1B Se1 117.70(6) 48_554 16_556
Ag1A Ag1B Se1 120.4(3) 22_465 16_556
Ag1A Ag1B Se1 120.4(3) . 37_454
Ag1 Ag1B Se1 120.4(3) . 37_454
Se2 Ag1B Se1 117.70(6) 22_465 37_454
Se2 Ag1B Se1 87.89(6) 48_554 37_454
Ag1A Ag1B Se1 120.4(3) 22_465 37_454
Se1 Ag1B Se1 119.2(6) 16_556 37_454
Ag1A Ag1B Ba1 180.000(7) . 33_455
Ag1 Ag1B Ba1 180.0 . 33_455
Se2 Ag1B Ba1 115.0(3) 22_465 33_455
Se2 Ag1B Ba1 115.0(3) 48_554 33_455
Ag1A Ag1B Ba1 180.000(2) 22_465 33_455
Se1 Ag1B Ba1 59.6(3) 16_556 33_455
Se1 Ag1B Ba1 59.6(3) 37_454 33_455
Ag1A Ag1B Sn1 92.5(3) . 16_556
Ag1 Ag1B Sn1 92.5(3) . 16_556
Se2 Ag1B Sn1 44.91(2) 22_465 16_556
Se2 Ag1B Sn1 138.2(3) 48_554 16_556
Ag1A Ag1B Sn1 92.5(3) 22_465 16_556
Se1 Ag1B Sn1 43.04(6) 16_556 16_556
Se1 Ag1B Sn1 133.3(4) 37_454 16_556
Ba1 Ag1B Sn1 87.5(3) 33_455 16_556
Ag1A Ag1B Sn1 92.5(3) . 37_454
Ag1 Ag1B Sn1 92.5(3) . 37_454
Se2 Ag1B Sn1 138.2(3) 22_465 37_454
Se2 Ag1B Sn1 44.91(2) 48_554 37_454
Ag1A Ag1B Sn1 92.5(3) 22_465 37_454
Se1 Ag1B Sn1 133.3(4) 16_556 37_454
Se1 Ag1B Sn1 43.04(6) 37_454 37_454
Ba1 Ag1B Sn1 87.5(3) 33_455 37_454
Sn1 Ag1B Sn1 175.0(6) 16_556 37_454
Sn1 Se1 Ag1B 77.23(16) . 41_444
Sn1 Se1 Ag1B 77.23(16) . 13_455
Ag1B Se1 Ag1B 115.26(12) 41_444 13_455
Sn1 Se1 Ag1B 77.23(16) . 22_465
Ag1B Se1 Ag1B 115.26(11) 41_444 22_465
Ag1B Se1 Ag1B 115.26(11) 13_455 22_465
Sn1 Se1 Ba1 113.09(3) . 45_445
Ag1B Se1 Ba1 168.6(2) 41_444 45_445
Ag1B Se1 Ba1 64.5(3) 13_455 45_445
Ag1B Se1 Ba1 73.13(13) 22_465 45_445
Sn1 Se1 Ba1 113.09(3) . 13_455
Ag1B Se1 Ba1 64.5(3) 41_444 13_455
Ag1B Se1 Ba1 73.13(13) 13_455 13_455
Ag1B Se1 Ba1 168.6(2) 22_465 13_455
Ba1 Se1 Ba1 105.62(3) 45_445 13_455
Sn1 Se1 Ba1 113.09(3) . 19_554
Ag1B Se1 Ba1 73.13(13) 41_444 19_554
Ag1B Se1 Ba1 168.6(2) 13_455 19_554
Ag1B Se1 Ba1 64.5(3) 22_465 19_554
Ba1 Se1 Ba1 105.62(3) 45_445 19_554
Ba1 Se1 Ba1 105.62(3) 13_455 19_554
Sn1 Se2 Ag1A 95.3(4) . 22_465
Sn1 Se2 Ag1 106.53(3) . .
Ag1A Se2 Ag1 21.7(7) 22_465 .
Sn1 Se2 Ag1B 83.47(18) . 22_465
Ag1A Se2 Ag1B 21.7(6) 22_465 22_465
Ag1 Se2 Ag1B 43.5(3) . 22_465
Sn1 Se2 Ag1A 114.28(18) . .
Ag1A Se2 Ag1A 39.2(12) 22_465 .
Ag1 Se2 Ag1A 17.5(5) . .
Ag1B Se2 Ag1A 60.9(7) 22_465 .
Sn1 Se2 Ba1 89.50(3) . 29_454
Ag1A Se2 Ba1 150.5(5) 22_465 29_454
Ag1 Se2 Ba1 161.08(3) . 29_454
Ag1B Se2 Ba1 132.1(3) 22_465 29_454
Ag1A Se2 Ba1 155.4(3) . 29_454
Sn1 Se2 Ba1 87.47(3) . .
Ag1A Se2 Ba1 107.0(6) 22_465 .
Ag1 Se2 Ba1 88.65(2) . .
Ag1B Se2 Ba1 124.4(3) 22_465 .
Ag1A Se2 Ba1 73.9(4) . .
Ba1 Se2 Ba1 102.33(3) 29_454 .
Sn1 Se2 Ba1 130.64(3) . 23_545
Ag1A Se2 Ba1 77.3(2) 22_465 23_545
Ag1 Se2 Ba1 84.26(2) . 23_545
Ag1B Se2 Ba1 72.02(7) 22_465 23_545
Ag1A Se2 Ba1 90.44(17) . 23_545
Ba1 Se2 Ba1 77.57(3) 29_454 23_545
Ba1 Se2 Ba1 141.66(3) . 23_545

loop_
_geom_bond_atom_site_label_1
_geom_bond_atom_site_label_2
_geom_bond_distance
_geom_bond_site_symmetry_2
Ba1 Se1 3.2846(8) 14_554
Ba1 Se1 3.2846(8) 37_454
Ba1 Se2 3.3133(10) 33_455
Ba1 Se2 3.3133(10) 12_565
Ba1 Se2 3.4043(9) .
Ba1 Se2 3.4043(9) 26_464
Ba1 Ag1B 3.439(18) 29_454
Ba1 Se2 3.6195(10) 22_465
Ba1 Se2 3.6195(10) 47_445
Ba1 Ag1B 3.8356(7) .
Ba1 Ag1B 3.8356(7) 26_464
Ba1 Ag1A 3.942(7) .
Sn1 Se1 2.4906(18) .
Sn1 Se2 2.5287(9) 6_456
Sn1 Se2 2.5287(9) 12_565
Sn1 Se2 2.5287(9) .
Sn1 Ag1B 3.5586(10) 41_444
Sn1 Ag1B 3.5586(9) 13_455
Sn1 Ag1B 3.5586(10) 22_465
Sn1 Ag1A 3.751(10) 41_444
Sn1 Ag1A 3.751(10) 22_465
Sn1 Ag1A 3.751(10) 13_455
Ag1 Ag1A 1.00(3) 22_465
Ag1 Ag1A 1.00(3) .
Ag1 Ag1B 2.036(18) 22_465
Ag1 Ag1B 2.036(18) .
Ag1 Se2 2.6822(9) .
Ag1 Se2 2.6822(9) 27_545
Ag1 Se2 2.6822(9) 22_465
Ag1 Se2 2.6822(9) 48_554
Ag1 Ba1 4.2840 27_545
Ag1 Ba1 4.2840 23_545
Ag1A Ag1B 1.04(3) .
Ag1A Ag1A 1.99(6) 22_465
Ag1A Se2 2.549(2) 22_465
Ag1A Se2 2.549(2) 48_554
Ag1A Ag1B 3.03(4) 22_465
Ag1A Se2 3.142(18) .
Ag1A Se2 3.142(18) 27_545
Ag1A Sn1 3.751(10) 16_556
Ag1A Sn1 3.751(10) 37_454
Ag1B Se2 2.808(8) 22_465
Ag1B Se2 2.808(8) 48_554
Ag1B Ag1A 3.03(4) 22_465
Ag1B Se1 3.151(9) 16_556
Ag1B Se1 3.151(9) 37_454
Ag1B Ba1 3.439(18) 33_455
Ag1B Sn1 3.5586(9) 16_556
Ag1B Sn1 3.5586(9) 37_454
Se1 Ag1B 3.151(9) 41_444
Se1 Ag1B 3.151(9) 13_455
Se1 Ag1B 3.151(9) 22_465
Se1 Ba1 3.2846(8) 45_445
Se1 Ba1 3.2846(8) 13_455
Se1 Ba1 3.2846(8) 19_554
Se2 Ag1A 2.549(2) 22_465
Se2 Ag1B 2.808(8) 22_465
Se2 Ba1 3.3133(10) 29_454
Se2 Ba1 3.6195(10) 23_545
